data_7108047
loop_
_publ_author_name
'Ryosuke Miyake'
'Mitsuhiko Shionoya'

_publ_section_title
;
 Reversible structural switch in the nano-cavity of crystalline
 metallo-macrocycles with smooth ligand exchange by non-coordinating guest
 stimuli
;
_journal_name_full Chem.Commun.
_journal_page_first 7553
_journal_paper_doi 10.1039/c2cc32857g
_journal_volume 48
_journal_year 2012
_chemical_formula_sum 'C48 H130 N36 Ni4 O47'
_chemical_formula_weight 2198.72
_chemical_name_systematic
;
?
;
_space_group_IT_number 82
_symmetry_cell_setting tetragonal
_symmetry_space_group_name_Hall 'I -4'
_symmetry_space_group_name_H-M 'I -4'
_atom_sites_solution_hydrogens geom
_atom_sites_solution_primary direct
_atom_sites_solution_secondary difmap
_audit_creation_method SHELXL-97
_cell_angle_alpha 90.00
_cell_angle_beta 90.00
_cell_angle_gamma 90.00
_cell_formula_units_Z 2
_cell_length_a 15.560(2)
_cell_length_b 15.560(2)
_cell_length_c 19.491(6)
_cell_measurement_reflns_used 1121
_cell_measurement_temperature 273
_cell_measurement_theta_max 16.79
_cell_measurement_theta_min 2.62
_cell_volume 4719.0(17)
_computing_cell_refinement 'APEX2 (Bruker AXS, 2006)'
_computing_data_collection 'APEX2 (Bruker AXS, 2006)'
_computing_data_reduction 'SAINT (Bruker AXS, 2004)'
_computing_molecular_graphics 'XSHEL (Bruker AXS,2002)'
_computing_publication_material 'XCIF (Bruker AXS, 2001)'
_computing_structure_refinement 'SHELXL-97 (Sheldrick, 1997)'
_computing_structure_solution 'SHELXS-97 (Sheldrick, 1997)'
_diffrn_ambient_temperature 273
_diffrn_detector_area_resol_mean 8.333
_diffrn_measured_fraction_theta_full 0.998
_diffrn_measured_fraction_theta_max 0.998
_diffrn_measurement_device_type 'Bruker APEXII CCD area detector'
_diffrn_measurement_method 'phi and omega scans'
_diffrn_radiation_monochromator 'Bruker Helios multilayer confocal mirror'
_diffrn_radiation_source 'Bruker TXS fine-focus rotating anode'
_diffrn_radiation_type MoK\a
_diffrn_radiation_wavelength 0.71073
_diffrn_reflns_av_R_equivalents 0.1289
_diffrn_reflns_av_sigmaI/netI 0.1917
_diffrn_reflns_limit_h_max 18
_diffrn_reflns_limit_h_min -21
_diffrn_reflns_limit_k_max 21
_diffrn_reflns_limit_k_min -19
_diffrn_reflns_limit_l_max 26
_diffrn_reflns_limit_l_min -20
_diffrn_reflns_number 17365
_diffrn_reflns_theta_full 29.31
_diffrn_reflns_theta_max 29.31
_diffrn_reflns_theta_min 1.67
_exptl_absorpt_coefficient_mu 0.896
_exptl_absorpt_correction_T_max 0.9158
_exptl_absorpt_correction_T_min 0.8849
_exptl_absorpt_correction_type empirical
_exptl_absorpt_process_details
;
SADABS Sheldrick 1996
;
_exptl_crystal_colour purple
_exptl_crystal_density_diffrn 1.547
_exptl_crystal_density_method 'not measured'
_exptl_crystal_description prismatic
_exptl_crystal_F_000 2316
_exptl_crystal_size_max 0.14
_exptl_crystal_size_mid 0.14
_exptl_crystal_size_min 0.10
_refine_diff_density_max 0.823
_refine_diff_density_min -0.490
_refine_diff_density_rms 0.116
_refine_ls_abs_structure_details 'Flack H D (1983), Acta Cryst. A39, 876-881'
_refine_ls_abs_structure_Flack 0.02(3)
_refine_ls_extinction_method none
_refine_ls_goodness_of_fit_ref 0.957
_refine_ls_hydrogen_treatment constr
_refine_ls_matrix_type full
_refine_ls_number_parameters 345
_refine_ls_number_reflns 6443
_refine_ls_number_restraints 265
_refine_ls_restrained_S_all 1.009
_refine_ls_R_factor_all 0.1844
_refine_ls_R_factor_gt 0.0788
_refine_ls_shift/su_max 0.000
_refine_ls_shift/su_mean 0.000
_refine_ls_structure_factor_coef Fsqd
_refine_ls_weighting_details 'calc w=1/[\s^2^(Fo^2^)+(0.0970P)^2^+0.0000P] where P=(Fo^2^+2Fc^2^)/3'
_refine_ls_weighting_scheme calc
_refine_ls_wR_factor_gt 0.1703
_refine_ls_wR_factor_ref 0.2163
_reflns_number_gt 3052
_reflns_number_total 6443
_reflns_threshold_expression >2sigma(I)
_cod_data_source_file c2cc32857g.txt
_cod_data_source_block i-4_273K_in_capillary
_cod_original_cell_volume 4719.1(18)
_cod_original_sg_symbol_H-M 'I-4 '
_cod_database_code 7108047

loop_
_symmetry_equiv_pos_as_xyz
'x, y, z'
'-x, -y, z'
'y, -x, -z'
'-y, x, -z'
'x+1/2, y+1/2, z+1/2'
'-x+1/2, -y+1/2, z+1/2'
'y+1/2, -x+1/2, -z+1/2'
'-y+1/2, x+1/2, -z+1/2'

loop_
_atom_site_label
_atom_site_type_symbol
_atom_site_fract_x
_atom_site_fract_y
_atom_site_fract_z
_atom_site_U_iso_or_equiv
_atom_site_adp_type
_atom_site_occupancy
_atom_site_symmetry_multiplicity
_atom_site_calc_flag
_atom_site_refinement_flags
_atom_site_disorder_assembly
_atom_site_disorder_group
C1 C 0.7155(8) 1.0901(8) 0.8098(8) 0.094(5) Uani 1 1 d . . .
H1A H 0.6842 1.0703 0.7705 0.141 Uiso 1 1 calc R . .
H1B H 0.7461 1.1417 0.7983 0.141 Uiso 1 1 calc R . .
H1C H 0.6762 1.1017 0.8466 0.141 Uiso 1 1 calc R . .
C2 C 0.7773(8) 1.0234(6) 0.8315(6) 0.055(3) Uani 1 1 d . . .
C3 C 0.8085(6) 0.9068(5) 0.9146(5) 0.041(2) Uani 1 1 d . . .
H3A H 0.8068 0.9156 0.9639 0.049 Uiso 1 1 calc R . .
H3B H 0.8670 0.9172 0.8995 0.049 Uiso 1 1 calc R . .
C4 C 0.7848(5) 0.8118(5) 0.8990(4) 0.0317(19) Uani 1 1 d . . .
C5 C 0.8506(6) 0.7573(6) 0.9376(5) 0.047(2) Uani 1 1 d . . .
H5A H 0.9078 0.7794 0.9285 0.056 Uiso 1 1 calc R . .
H5B H 0.8401 0.7623 0.9865 0.056 Uiso 1 1 calc R . .
C6 C 0.6914(6) 0.7969(5) 0.9242(5) 0.042(2) Uani 1 1 d . . .
H6A H 0.6824 0.8291 0.9663 0.051 Uiso 1 1 calc R . .
H6B H 0.6517 0.8189 0.8901 0.051 Uiso 1 1 calc R . .
C7 C 0.7913(5) 0.7894(6) 0.8242(4) 0.0328(19) Uani 1 1 d . . .
C8 C 0.8452(5) 0.8237(5) 0.7088(4) 0.0311(17) Uani 1 1 d . . .
H8B H 0.8246 0.8741 0.6846 0.037 Uiso 1 1 calc R . .
H8A H 0.8081 0.7760 0.6964 0.037 Uiso 1 1 calc R . .
C9 C 0.9369(5) 0.8037(5) 0.6843(4) 0.0281(17) Uani 1 1 d . . .
C10 C 0.9962(5) 0.8743(5) 0.7111(4) 0.0347(18) Uani 1 1 d . . .
H10B H 0.9670 0.9291 0.7066 0.042 Uiso 1 1 calc R . .
H10A H 1.0061 0.8646 0.7597 0.042 Uiso 1 1 calc R . .
C11 C 0.9315(5) 0.8062(5) 0.6051(4) 0.0345(19) Uani 1 1 d . . .
H11B H 0.8833 0.7713 0.5904 0.041 Uiso 1 1 calc R . .
H11A H 0.9204 0.8648 0.5907 0.041 Uiso 1 1 calc R . .
C12 C 0.9700(5) 0.7183(5) 0.7070(4) 0.0300(17) Uani 1 1 d . . .
N1 N 0.7517(5) 0.9695(4) 0.8818(4) 0.052(2) Uani 1 1 d . . .
H1 H 0.6992 0.9721 0.8952 0.062 Uiso 1 1 calc R . .
N2 N 0.8474(4) 0.6662(4) 0.9181(4) 0.0373(17) Uani 1 1 d . . .
H2A H 0.8563 0.6346 0.9561 0.045 Uiso 1 1 calc R . .
H2B H 0.8914 0.6558 0.8893 0.045 Uiso 1 1 calc R . .
N3 N 0.6720(4) 0.7060(4) 0.9369(4) 0.0372(17) Uani 1 1 d . . .
H3C H 0.6148 0.6983 0.9335 0.045 Uiso 1 1 calc R . .
H3D H 0.6874 0.6930 0.9802 0.045 Uiso 1 1 calc R . .
N4 N 0.8374(4) 0.8388(4) 0.7823(3) 0.0317(15) Uani 1 1 d . . .
H4 H 0.8640 0.8821 0.7996 0.038 Uiso 1 1 calc R . .
N5 N 1.0809(4) 0.8803(4) 0.6760(4) 0.0348(16) Uani 1 1 d . . .
H5D H 1.1207 0.8964 0.7069 0.042 Uiso 1 1 calc R . .
H5C H 1.0779 0.9218 0.6439 0.042 Uiso 1 1 calc R . .
N6 N 1.0104(4) 0.7751(5) 0.5700(3) 0.0367(17) Uani 1 1 d . . .
H6D H 1.0211 0.8101 0.5343 0.044 Uiso 1 1 calc R . .
H6C H 0.9994 0.7225 0.5528 0.044 Uiso 1 1 calc R . .
N7 N 0.9190(5) 0.6632(4) 0.7397(4) 0.0423(18) Uani 1 1 d . . .
H7A H 0.9389 0.6146 0.7535 0.051 Uiso 1 1 calc R . .
H7B H 0.8661 0.6762 0.7470 0.051 Uiso 1 1 calc R . .
O4M O 0.1060(9) 0.6015(8) 0.9206(8) 0.112(5) Uani 0.75 1 d PDU . .
Ni1 Ni 0.73274(6) 0.62165(6) 0.87066(5) 0.0292(2) Uani 1 1 d . . .
O1 O 0.8506(4) 1.0177(4) 0.8061(4) 0.0543(18) Uani 1 1 d . . .
O2 O 0.7557(3) 0.7224(3) 0.8018(3) 0.0311(12) Uani 1 1 d . . .
O3 O 1.0472(3) 0.6991(4) 0.6964(3) 0.0368(13) Uani 1 1 d . . .
O5M O 0.1571(8) 0.7322(7) 0.9056(8) 0.106(4) Uani 0.75 1 d PDU . .
O6M O 0.0316(11) 0.7027(12) 0.8766(12) 0.190(8) Uani 0.75 1 d PDU . .
O7M O 0.5197(10) 0.5678(8) -0.0312(7) 0.065(4) Uani 0.50 1 d PDU A -1
O2S O 0.0392(6) 0.8880(6) 0.8962(5) 0.097(3) Uani 1 1 d . . .
O3S O 0.6021(8) 1.0037(8) 0.9598(7) 0.144(5) Uani 1 1 d . . .
O1M O 0.4879(6) 0.7174(7) 0.8990(6) 0.133(4) Uani 1 1 d DU . .
O3M O 0.3767(6) 0.7771(6) 0.9348(5) 0.109(3) Uani 1 1 d DU . .
N1MA N 0.4490(8) 0.7844(9) 0.9085(11) 0.066(6) Uani 0.57(2) 1 d PDU B 1
O2MA O 0.4728(13) 0.8430(12) 0.8702(14) 0.169(11) Uani 0.57(2) 1 d PDU B 1
N1MB N 0.4527(11) 0.7836(14) 0.919(2) 0.103(13) Uani 0.43(2) 1 d PDU B 2
O2MB O 0.4893(10) 0.8447(10) 0.9459(11) 0.085(8) Uani 0.43(2) 1 d PDU B 2
N2M N 0.0993(10) 0.6801(10) 0.9039(9) 0.113(6) Uani 0.75 1 d PDU . .
O8M O 0.4763(16) 0.5090(17) 0.0604(7) 0.051(7) Uani 0.25 1 d PDU A -1
O4S O 0.0000 0.5000 0.8351(9) 0.138(6) Uani 1 2 d SU . .
O1S O 0.0000 0.0000 0.0000 0.079(5) Uani 1 4 d S . .
N3M N 0.5000 0.5000 0.0000 0.047(3) Uani 1 4 d SDU . .

loop_
_atom_site_aniso_label
_atom_site_aniso_U_11
_atom_site_aniso_U_22
_atom_site_aniso_U_33
_atom_site_aniso_U_23
_atom_site_aniso_U_13
_atom_site_aniso_U_12
C1 0.078(9) 0.064(8) 0.140(13) 0.041(8) 0.052(9) 0.033(7)
C2 0.070(7) 0.020(4) 0.074(7) -0.002(5) 0.007(6) 0.006(5)
C3 0.052(6) 0.037(5) 0.033(5) -0.009(4) 0.006(4) -0.012(4)
C4 0.036(4) 0.026(4) 0.033(4) -0.008(3) 0.002(4) -0.004(4)
C5 0.053(6) 0.041(5) 0.047(6) -0.005(4) -0.004(5) -0.005(5)
C6 0.055(6) 0.030(4) 0.042(5) -0.005(4) 0.012(4) -0.008(4)
C7 0.026(4) 0.039(5) 0.034(5) -0.003(4) 0.006(3) 0.000(4)
C8 0.032(4) 0.035(4) 0.027(4) -0.001(3) -0.003(3) 0.003(4)
C9 0.023(4) 0.034(4) 0.028(4) 0.001(3) 0.000(3) 0.003(3)
C10 0.033(4) 0.038(5) 0.033(5) -0.005(4) 0.006(4) 0.000(4)
C11 0.028(4) 0.044(5) 0.031(4) 0.002(4) 0.000(3) 0.009(4)
C12 0.031(4) 0.032(4) 0.026(4) -0.001(3) 0.004(3) -0.005(3)
N1 0.064(5) 0.025(4) 0.067(6) -0.003(4) 0.024(5) 0.003(3)
N2 0.037(4) 0.036(4) 0.039(4) 0.002(3) 0.004(3) 0.003(3)
N3 0.041(4) 0.037(4) 0.034(4) -0.005(3) 0.006(3) -0.006(3)
N4 0.036(4) 0.028(3) 0.031(4) -0.001(3) 0.001(3) -0.005(3)
N5 0.031(4) 0.029(4) 0.044(4) -0.001(3) 0.001(3) -0.005(3)
N6 0.041(4) 0.043(4) 0.026(4) 0.000(3) -0.001(3) 0.000(3)
N7 0.040(4) 0.034(4) 0.053(5) 0.008(4) 0.008(4) -0.004(3)
O4M 0.116(8) 0.111(8) 0.109(8) -0.022(7) -0.014(7) 0.017(7)
Ni1 0.0297(5) 0.0272(5) 0.0306(5) -0.0019(5) 0.0042(5) -0.0017(5)
O1 0.050(4) 0.041(4) 0.072(5) -0.002(3) 0.022(4) -0.013(3)
O2 0.034(3) 0.031(3) 0.029(3) -0.006(2) 0.003(2) -0.002(2)
O3 0.026(3) 0.033(3) 0.052(4) 0.011(3) 0.004(3) -0.002(2)
O5M 0.103(8) 0.088(7) 0.126(8) -0.016(7) 0.005(7) 0.002(6)
O6M 0.161(11) 0.209(12) 0.199(11) 0.006(10) -0.003(9) 0.020(9)
O7M 0.080(8) 0.061(7) 0.054(7) 0.004(6) 0.004(6) -0.006(6)
O2S 0.109(7) 0.092(7) 0.090(7) -0.007(5) 0.018(5) -0.012(6)
O3S 0.125(9) 0.123(9) 0.184(13) 0.010(9) 0.080(9) 0.040(7)
O1M 0.090(6) 0.146(7) 0.164(8) -0.075(7) -0.033(6) 0.001(6)
O3M 0.108(6) 0.140(7) 0.081(6) 0.002(5) 0.014(5) 0.011(6)
N1MA 0.056(8) 0.061(9) 0.081(9) 0.017(7) -0.048(7) -0.007(7)
O2MA 0.155(13) 0.177(14) 0.173(14) 0.021(10) 0.008(10) -0.015(9)
N1MB 0.096(15) 0.107(15) 0.107(15) 0.009(9) -0.022(9) -0.005(10)
O2MB 0.094(11) 0.072(10) 0.090(12) -0.012(8) -0.015(8) -0.008(8)
N2M 0.102(9) 0.130(10) 0.107(9) 0.001(8) -0.009(8) 0.027(8)
O8M 0.055(11) 0.052(10) 0.046(9) -0.008(8) 0.007(8) 0.002(9)
O4S 0.107(9) 0.153(10) 0.154(10) 0.000 0.000 0.001(8)
O1S 0.089(7) 0.089(7) 0.060(10) 0.000 0.000 0.000
N3M 0.048(5) 0.048(5) 0.043(7) 0.000 0.000 0.000

loop_
_atom_type_symbol
_atom_type_description
_atom_type_scat_dispersion_real
_atom_type_scat_dispersion_imag
_atom_type_scat_source
C C 0.0033 0.0016 'International Tables Vol C Tables 4.2.6.8 and 6.1.1.4'
H H 0.0000 0.0000 'International Tables Vol C Tables 4.2.6.8 and 6.1.1.4'
N N 0.0061 0.0033 'International Tables Vol C Tables 4.2.6.8 and 6.1.1.4'
O O 0.0106 0.0060 'International Tables Vol C Tables 4.2.6.8 and 6.1.1.4'
Ni Ni 0.3393 1.1124 'International Tables Vol C Tables 4.2.6.8 and 6.1.1.4'

loop_
_geom_angle_atom_site_label_1
_geom_angle_atom_site_label_2
_geom_angle_atom_site_label_3
_geom_angle
_geom_angle_site_symmetry_1
_geom_angle_site_symmetry_3
C2 C1 H1A 109.5 . .
C2 C1 H1B 109.5 . .
H1A C1 H1B 109.5 . .
C2 C1 H1C 109.5 . .
H1A C1 H1C 109.5 . .
H1B C1 H1C 109.5 . .
O1 C2 N1 121.0(9) . .
O1 C2 C1 122.1(10) . .
N1 C2 C1 117.0(10) . .
N1 C3 C4 113.8(7) . .
N1 C3 H3A 108.8 . .
C4 C3 H3A 108.8 . .
N1 C3 H3B 108.8 . .
C4 C3 H3B 108.8 . .
H3A C3 H3B 107.7 . .
C7 C4 C5 107.7(7) . .
C7 C4 C6 109.6(7) . .
C5 C4 C6 112.8(7) . .
C7 C4 C3 113.3(7) . .
C5 C4 C3 105.8(7) . .
C6 C4 C3 107.6(6) . .
N2 C5 C4 112.7(7) . .
N2 C5 H5A 109.1 . .
C4 C5 H5A 109.1 . .
N2 C5 H5B 109.1 . .
C4 C5 H5B 109.1 . .
H5A C5 H5B 107.8 . .
N3 C6 C4 113.0(7) . .
N3 C6 H6A 109.0 . .
C4 C6 H6A 109.0 . .
N3 C6 H6B 109.0 . .
C4 C6 H6B 109.0 . .
H6A C6 H6B 107.8 . .
O2 C7 N4 120.1(7) . .
O2 C7 C4 120.0(7) . .
N4 C7 C4 119.9(7) . .
N4 C8 C9 114.6(6) . .
N4 C8 H8B 108.6 . .
C9 C8 H8B 108.6 . .
N4 C8 H8A 108.6 . .
C9 C8 H8A 108.6 . .
H8B C8 H8A 107.6 . .
C12 C9 C10 109.3(6) . .
C12 C9 C8 114.1(6) . .
C10 C9 C8 108.0(6) . .
C12 C9 C11 109.7(7) . .
C10 C9 C11 110.9(7) . .
C8 C9 C11 104.8(6) . .
N5 C10 C9 114.9(6) . .
N5 C10 H10B 108.5 . .
C9 C10 H10B 108.5 . .
N5 C10 H10A 108.5 . .
C9 C10 H10A 108.5 . .
H10B C10 H10A 107.5 . .
N6 C11 C9 114.0(6) . .
N6 C11 H11B 108.8 . .
C9 C11 H11B 108.8 . .
N6 C11 H11A 108.8 . .
C9 C11 H11A 108.8 . .
H11B C11 H11A 107.6 . .
O3 C12 N7 119.8(7) . .
O3 C12 C9 119.6(7) . .
N7 C12 C9 120.6(7) . .
C2 N1 C3 123.6(8) . .
C2 N1 H1 118.2 . .
C3 N1 H1 118.2 . .
C5 N2 Ni1 117.2(5) . .
C5 N2 H2A 108.0 . .
Ni1 N2 H2A 108.0 . .
C5 N2 H2B 108.0 . .
Ni1 N2 H2B 108.0 . .
H2A N2 H2B 107.3 . .
C6 N3 Ni1 114.3(5) . .
C6 N3 H3C 108.7 . .
Ni1 N3 H3C 108.7 . .
C6 N3 H3D 108.7 . .
Ni1 N3 H3D 108.7 . .
H3C N3 H3D 107.6 . .
C7 N4 C8 123.7(7) . .
C7 N4 H4 118.1 . .
C8 N4 H4 118.1 . .
C10 N5 Ni1 114.8(5) . 7_566
C10 N5 H5D 108.6 . .
Ni1 N5 H5D 108.6 7_566 .
C10 N5 H5C 108.6 . .
Ni1 N5 H5C 108.6 7_566 .
H5D N5 H5C 107.6 . .
C11 N6 Ni1 116.7(5) . 7_566
C11 N6 H6D 108.1 . .
Ni1 N6 H6D 108.1 7_566 .
C11 N6 H6C 108.1 . .
Ni1 N6 H6C 108.1 7_566 .
H6D N6 H6C 107.3 . .
C12 N7 H7A 120.0 . .
C12 N7 H7B 120.0 . .
H7A N7 H7B 120.0 . .
O3 Ni1 N3 174.7(3) 8_646 .
O3 Ni1 N5 89.2(2) 8_646 8_646
N3 Ni1 N5 94.6(3) . 8_646
O3 Ni1 N6 85.1(2) 8_646 8_646
N3 Ni1 N6 98.8(3) . 8_646
N5 Ni1 N6 86.6(3) 8_646 8_646
O3 Ni1 O2 85.7(2) 8_646 .
N3 Ni1 O2 90.2(2) . .
N5 Ni1 O2 95.3(2) 8_646 .
N6 Ni1 O2 170.6(2) 8_646 .
O3 Ni1 N2 91.6(2) 8_646 .
N3 Ni1 N2 84.6(3) . .
N5 Ni1 N2 178.7(3) 8_646 .
N6 Ni1 N2 94.5(3) 8_646 .
O2 Ni1 N2 83.8(2) . .
C7 O2 Ni1 118.2(5) . .
C12 O3 Ni1 121.6(5) . 7_566
O1M N1MA O2MA 113.0(14) . .
O1M N1MA O3M 115.8(11) . .
O2MA N1MA O3M 126.1(14) . .
O3M N1MB O1M 116.1(14) . .
O3M N1MB O2MB 113.5(16) . .
O1M N1MB O2MB 125.2(18) . .
O5M N2M O6M 117.1(13) . .
O5M N2M O4M 125.2(13) . .
O6M N2M O4M 117.2(13) . .
O8M N3M O8M 154.1(15) 4_655 2_665
O8M N3M O8M 154.1(15) 2_665 3_565
O8M N3M O8M 154.1(15) 4_655 .
O8M N3M O8M 154.1(15) 3_565 .
O8M N3M O7M 79.5(15) 4_655 .
O8M N3M O7M 118.8(16) 2_665 .
O8M N3M O7M 115.9(13) . .
O8M N3M O7M 115.9(13) 2_665 2_665
O8M N3M O7M 79.5(15) 3_565 2_665
O8M N3M O7M 118.8(16) . 2_665
O7M N3M O7M 122.0(14) . 2_665
O8M N3M O7M 118.8(16) 4_655 3_565
O8M N3M O7M 115.9(13) 3_565 3_565
O8M N3M O7M 79.5(15) . 3_565
O7M N3M O7M 103.6(6) . 3_565
O7M N3M O7M 103.6(6) 2_665 3_565
O8M N3M O7M 115.9(13) 4_655 4_655
O8M N3M O7M 79.5(15) 2_665 4_655
O8M N3M O7M 118.8(16) 3_565 4_655
O7M N3M O7M 103.6(6) . 4_655
O7M N3M O7M 103.6(6) 2_665 4_655
O7M N3M O7M 122.0(14) 3_565 4_655

loop_
_geom_bond_atom_site_label_1
_geom_bond_atom_site_label_2
_geom_bond_distance
_geom_bond_site_symmetry_2
C1 C2 1.477(15) .
C1 H1A 0.9600 .
C1 H1B 0.9600 .
C1 H1C 0.9600 .
C2 O1 1.247(12) .
C2 N1 1.349(13) .
C3 N1 1.464(11) .
C3 C4 1.554(11) .
C3 H3A 0.9700 .
C3 H3B 0.9700 .
C4 C7 1.501(11) .
C4 C5 1.528(13) .
C4 C6 1.553(12) .
C5 N2 1.468(11) .
C5 H5A 0.9700 .
C5 H5B 0.9700 .
C6 N3 1.467(11) .
C6 H6A 0.9700 .
C6 H6B 0.9700 .
C7 O2 1.260(10) .
C7 N4 1.332(10) .
C8 N4 1.456(10) .
C8 C9 1.537(10) .
C8 H8B 0.9700 .
C8 H8A 0.9700 .
C9 C12 1.494(11) .
C9 C10 1.528(11) .
C9 C11 1.546(11) .
C10 N5 1.489(10) .
C10 H10B 0.9700 .
C10 H10A 0.9700 .
C11 N6 1.486(10) .
C11 H11B 0.9700 .
C11 H11A 0.9700 .
C12 O3 1.255(9) .
C12 N7 1.331(10) .
N1 H1 0.8600 .
N2 Ni1 2.126(7) .
N2 H2A 0.9000 .
N2 H2B 0.9000 .
N3 Ni1 2.070(7) .
N3 H3C 0.9000 .
N3 H3D 0.9000 .
N4 H4 0.8600 .
N5 Ni1 2.079(7) 7_566
N5 H5D 0.9000 .
N5 H5C 0.9000 .
N6 Ni1 2.086(7) 7_566
N6 H6D 0.9000 .
N6 H6C 0.9000 .
N7 H7A 0.8600 .
N7 H7B 0.8600 .
O4M N2M 1.269(12) .
Ni1 O3 2.043(5) 8_646
Ni1 N5 2.079(7) 8_646
Ni1 N6 2.086(7) 8_646
Ni1 O2 2.094(5) .
O3 Ni1 2.043(5) 7_566
O5M N2M 1.212(12) .
O6M N2M 1.232(13) .
O7M N3M 1.256(10) .
O1M N1MA 1.219(13) .
O1M N1MB 1.228(14) .
O3M N1MB 1.228(14) .
O3M N1MA 1.241(12) .
N1MA O2MA 1.236(14) .
N1MB O2MB 1.229(15) .
O8M N3M 1.242(13) .
N3M O8M 1.242(13) 4_655
N3M O8M 1.242(13) 2_665
N3M O8M 1.242(13) 3_565
N3M O7M 1.256(10) 2_665
N3M O7M 1.256(10) 3_565
N3M O7M 1.256(10) 4_655
